data_7105179
loop_
_publ_author_name
'Ikegami, Shusaku'
'Kani, Kentaro'
'Ozeki, Tomoji'
'Yagasaki, Atsushi'

_publ_section_title
;
 Methylated molybdoplatinate--its unexpected ability to absorb
 methanol.
;
_journal_issue 5
_journal_name_full 'Chemical communications (Cambridge, England)'
_journal_page_first 785
_journal_page_last 787
_journal_paper_doi 10.1039/b915360h
_journal_volume 46
_journal_year 2010
_chemical_formula_moiety '(C16 H36 N +)4, Pt Mo6 O24 C2 H8 4-, 6(C H4 O)'
_chemical_formula_sum 'C72 H176 Mo6 N4 O30 Pt'
_chemical_formula_weight 2348.90
_chemical_name_systematic
;
?
;
_space_group_IT_number 14
_symmetry_cell_setting monoclinic
_symmetry_space_group_name_Hall '-P 2yn'
_symmetry_space_group_name_H-M 'P 1 21/n 1'
_atom_sites_solution_hydrogens geom
_atom_sites_solution_primary direct
_atom_sites_solution_secondary difmap
_audit_creation_method SHELXL-97
_cell_angle_alpha 90.00
_cell_angle_beta 90.2242(8)
_cell_angle_gamma 90.00
_cell_formula_units_Z 2
_cell_length_a 16.6777(3)
_cell_length_b 15.7214(3)
_cell_length_c 19.2386(4)
_cell_measurement_reflns_used 50479
_cell_measurement_temperature 123(2)
_cell_measurement_theta_max 29.78
_cell_measurement_theta_min 2.01
_cell_volume 5044.26(17)
_computing_cell_refinement 'HKL2000 (Otwinowski & Minor, 1997)'
_computing_data_collection 'Crystal Clear (Molecular Structure Corporation, 2001)'
_computing_data_reduction 'HKL2000 (Otwinowski & Minor, 1997)'
_computing_structure_refinement 'SHELXL-97 (Sheldrick, 2008)'
_computing_structure_solution 'SHELXS-97 (Sheldrick, 1990)'
_diffrn_ambient_temperature 120(2)
_diffrn_measured_fraction_theta_full 0.999
_diffrn_measured_fraction_theta_max 0.995
_diffrn_measurement_device_type 'RIGAKU Mercury CCD system'
_diffrn_measurement_method 'oscillation method, \w scans'
_diffrn_radiation_monochromator 'Si 111'
_diffrn_radiation_source 'KEK PF-AR NW2 beamline'
_diffrn_radiation_type synchrotron
_diffrn_radiation_wavelength 0.6890
_diffrn_reflns_av_R_equivalents 0.0608
_diffrn_reflns_av_sigmaI/netI 0.0514
_diffrn_reflns_limit_h_max 23
_diffrn_reflns_limit_h_min -24
_diffrn_reflns_limit_k_max 22
_diffrn_reflns_limit_k_min -22
_diffrn_reflns_limit_l_max 27
_diffrn_reflns_limit_l_min -27
_diffrn_reflns_number 82582
_diffrn_reflns_theta_full 24.42
_diffrn_reflns_theta_max 29.78
_diffrn_reflns_theta_min 2.01
_diffrn_standards_number 0
_exptl_absorpt_coefficient_mu 1.991
_exptl_absorpt_correction_T_max 0.8265
_exptl_absorpt_correction_T_min 0.7973
_exptl_absorpt_correction_type multi-scan
_exptl_absorpt_process_details 'PLATON MULABS (Spek, 2001)'
_exptl_crystal_colour pale-yellow
_exptl_crystal_density_diffrn 1.546
_exptl_crystal_density_method 'not measured'
_exptl_crystal_description block
_exptl_crystal_F_000 2412
_exptl_crystal_size_max 0.12
_exptl_crystal_size_mid 0.10
_exptl_crystal_size_min 0.07
_refine_diff_density_max 1.609
_refine_diff_density_min -1.146
_refine_diff_density_rms 0.116
_refine_ls_extinction_method none
_refine_ls_goodness_of_fit_ref 1.001
_refine_ls_hydrogen_treatment constr
_refine_ls_matrix_type full
_refine_ls_number_parameters 550
_refine_ls_number_reflns 15751
_refine_ls_number_restraints 74
_refine_ls_restrained_S_all 1.001
_refine_ls_R_factor_all 0.0530
_refine_ls_R_factor_gt 0.0364
_refine_ls_shift/su_max 0.001
_refine_ls_shift/su_mean 0.000
_refine_ls_structure_factor_coef Fsqd
_refine_ls_weighting_details 'calc w=1/[\s^2^(Fo^2^)+(0.0585P)^2^] where P=(Fo^2^+2Fc^2^)/3'
_refine_ls_weighting_scheme calc
_refine_ls_wR_factor_gt 0.1062
_refine_ls_wR_factor_ref 0.1106
_reflns_number_gt 11277
_reflns_number_total 15751
_reflns_threshold_expression >2\s(I)
_cod_data_source_file b915360h.txt
_cod_data_source_block TBA4_[H2Me2PtMo6O24]_6CH3OH
_cod_depositor_comments
;
The following automatic conversions were performed:
'_symmetry_cell_setting' value 'Monoclinic' changed to 'monoclinic'
according to '/home/saulius/struct/CIF-dictionaries/cif_core.dic'
dictionary named 'cif_core.dic' version 2.4.1 from 2010-06-29.

Automatic conversion script
Id: cif_fix_enum 1527 2010-12-29 10:47:43Z saulius 
;
_cod_original_sg_symbol_H-M 'P 21/n'
_cod_database_code 7105179

loop_
_symmetry_equiv_pos_as_xyz
'x, y, z'
'-x+1/2, y+1/2, -z+1/2'
'-x, -y, -z'
'x-1/2, -y-1/2, z-1/2'

loop_
_atom_site_label
_atom_site_type_symbol
_atom_site_fract_x
_atom_site_fract_y
_atom_site_fract_z
_atom_site_U_iso_or_equiv
_atom_site_adp_type
_atom_site_occupancy
_atom_site_symmetry_multiplicity
_atom_site_calc_flag
_atom_site_refinement_flags
_atom_site_disorder_assembly
_atom_site_disorder_group
Pt1 Pt 0.0000 0.0000 0.0000 0.02705(5) Uani 1 2 d S . .
Mo1 Mo -0.085646(17) 0.037976(19) -0.156602(15) 0.03393(8) Uani 1 1 d . . .
Mo2 Mo 0.038552(17) -0.112921(19) -0.139241(14) 0.03276(7) Uani 1 1 d . . .
Mo3 Mo 0.126057(17) -0.159089(18) 0.016571(15) 0.03337(7) Uani 1 1 d . . .
OC1 O -0.05647(12) -0.05581(14) -0.08045(10) 0.0302(5) Uani 1 1 d D . .
OC2 O 0.09281(13) -0.05714(14) -0.04713(11) 0.0317(5) Uani 1 1 d . . .
OC3 O 0.00632(13) -0.10061(14) 0.06344(11) 0.0322(5) Uani 1 1 d . . .
OB1 O 0.01458(16) -0.01153(15) -0.18857(13) 0.0402(6) Uani 1 1 d . . .
OB2 O 0.04586(14) -0.20344(14) -0.05758(12) 0.0362(5) Uani 1 1 d . . .
OB3 O 0.15871(13) -0.08165(15) 0.08448(11) 0.0356(5) Uani 1 1 d . . .
OT1 O -0.15548(16) -0.01756(17) -0.20353(13) 0.0450(6) Uani 1 1 d . . .
OT2 O -0.07157(15) 0.13166(16) -0.20056(12) 0.0428(6) Uani 1 1 d . . .
OT3 O -0.02013(15) -0.18689(16) -0.18052(12) 0.0429(6) Uani 1 1 d . . .
OT4 O 0.13432(15) -0.12980(17) -0.16980(12) 0.0430(6) Uani 1 1 d . . .
OT5 O 0.10359(15) -0.24792(15) 0.06478(12) 0.0415(6) Uani 1 1 d . . .
OT6 O 0.21457(15) -0.18345(16) -0.02362(13) 0.0426(6) Uani 1 1 d . . .
C0 C -0.0035(3) -0.2755(3) -0.0509(2) 0.0637(13) Uani 1 1 d . . .
H0A H 0.0118 -0.3073 -0.0091 0.095 Uiso 1 1 calc R . .
H0B H 0.0028 -0.3120 -0.0919 0.095 Uiso 1 1 calc R . .
H0C H -0.0596 -0.2575 -0.0472 0.095 Uiso 1 1 calc R . .
N1 N 0.6599(2) 0.3283(2) 0.22405(16) 0.0496(8) Uani 1 1 d . . .
C1 C 0.6189(3) 0.2974(3) 0.2892(2) 0.0545(10) Uani 1 1 d . . .
H1A H 0.5621 0.3153 0.2873 0.065 Uiso 1 1 calc R . .
H1B H 0.6439 0.3263 0.3296 0.065 Uiso 1 1 calc R . .
C2 C 0.6215(3) 0.2024(3) 0.3021(2) 0.0600(11) Uani 1 1 d . . .
H2A H 0.6776 0.1819 0.2999 0.072 Uiso 1 1 calc R . .
H2B H 0.5901 0.1725 0.2657 0.072 Uiso 1 1 calc R . .
C3 C 0.5864(3) 0.1832(3) 0.3737(2) 0.0691(13) Uani 1 1 d . . .
H3A H 0.5326 0.2096 0.3771 0.083 Uiso 1 1 calc R . .
H3B H 0.6210 0.2091 0.4098 0.083 Uiso 1 1 calc R . .
C4 C 0.5791(4) 0.0877(3) 0.3876(3) 0.0849(16) Uani 1 1 d . . .
H4A H 0.5424 0.0622 0.3536 0.127 Uiso 1 1 calc R . .
H4B H 0.5584 0.0785 0.4346 0.127 Uiso 1 1 calc R . .
H4C H 0.6320 0.0611 0.3835 0.127 Uiso 1 1 calc R . .
C5 C 0.6473(3) 0.4245(3) 0.2226(2) 0.0546(10) Uani 1 1 d . . .
H5A H 0.5893 0.4362 0.2275 0.066 Uiso 1 1 calc R . .
H5B H 0.6748 0.4495 0.2635 0.066 Uiso 1 1 calc R . .
C6 C 0.6770(3) 0.4691(3) 0.1582(2) 0.0648(13) Uani 1 1 d . . .
H6A H 0.6494 0.4461 0.1166 0.078 Uiso 1 1 calc R . .
H6B H 0.7353 0.4596 0.1528 0.078 Uiso 1 1 calc R . .
C7 C 0.6597(3) 0.5654(3) 0.1652(2) 0.0637(12) Uani 1 1 d . . .
H7A H 0.6027 0.5734 0.1779 0.076 Uiso 1 1 calc R . .
H7B H 0.6929 0.5889 0.2033 0.076 Uiso 1 1 calc R . .
C8 C 0.6767(4) 0.6145(3) 0.0991(3) 0.0822(16) Uani 1 1 d . . .
H8A H 0.7346 0.6147 0.0904 0.123 Uiso 1 1 calc R . .
H8B H 0.6576 0.6731 0.1041 0.123 Uiso 1 1 calc R . .
H8C H 0.6490 0.5873 0.0600 0.123 Uiso 1 1 calc R . .
C9 C 0.6250(3) 0.2865(3) 0.1592(2) 0.0594(11) Uani 1 1 d . . .
H9A H 0.6558 0.3066 0.1185 0.071 Uiso 1 1 calc R . .
H9B H 0.6334 0.2243 0.1630 0.071 Uiso 1 1 calc R . .
C10 C 0.5371(3) 0.3024(4) 0.1454(3) 0.0779(15) Uani 1 1 d . . .
H10A H 0.5276 0.3641 0.1396 0.093 Uiso 1 1 calc R . .
H10B H 0.5051 0.2825 0.1855 0.093 Uiso 1 1 calc R . .
C11 C 0.5109(4) 0.2554(4) 0.0800(3) 0.0941(19) Uani 1 1 d . . .
H11A H 0.5447 0.2750 0.0409 0.113 Uiso 1 1 calc R . .
H11B H 0.5216 0.1940 0.0867 0.113 Uiso 1 1 calc R . .
C12 C 0.4273(4) 0.2657(6) 0.0601(4) 0.142(3) Uani 1 1 d . . .
H12A H 0.3929 0.2415 0.0962 0.214 Uiso 1 1 calc R . .
H12B H 0.4174 0.2363 0.0160 0.214 Uiso 1 1 calc R . .
H12C H 0.4152 0.3264 0.0546 0.214 Uiso 1 1 calc R . .
C13 C 0.7481(2) 0.3058(3) 0.2238(2) 0.0489(9) Uani 1 1 d . . .
H13A H 0.7729 0.3314 0.1821 0.059 Uiso 1 1 calc R . .
H13B H 0.7533 0.2433 0.2197 0.059 Uiso 1 1 calc R . .
C14 C 0.7949(2) 0.3347(3) 0.2872(2) 0.0559(11) Uani 1 1 d . . .
H14A H 0.7757 0.3033 0.3286 0.067 Uiso 1 1 calc R . .
H14B H 0.7851 0.3960 0.2951 0.067 Uiso 1 1 calc R . .
C15 C 0.8847(3) 0.3194(3) 0.2785(2) 0.0598(11) Uani 1 1 d . . .
H15A H 0.9117 0.3256 0.3241 0.072 Uiso 1 1 calc R . .
H15B H 0.8936 0.2605 0.2620 0.072 Uiso 1 1 calc R . .
C16 C 0.9214(3) 0.3806(4) 0.2277(3) 0.0877(18) Uani 1 1 d . . .
H16A H 0.8977 0.3717 0.1816 0.132 Uiso 1 1 calc R . .
H16B H 0.9794 0.3709 0.2255 0.132 Uiso 1 1 calc R . .
H16C H 0.9111 0.4390 0.2430 0.132 Uiso 1 1 calc R . .
N2 N 0.19606(19) 0.2521(2) 0.29902(16) 0.0474(8) Uani 1 1 d . . .
C17 C 0.1775(3) 0.2932(3) 0.2302(2) 0.0561(11) Uani 1 1 d . . .
H17A H 0.1204 0.3105 0.2299 0.067 Uiso 1 1 calc R . .
H17B H 0.1847 0.2504 0.1930 0.067 Uiso 1 1 calc R . .
C18 C 0.2283(3) 0.3705(3) 0.2130(3) 0.0743(15) Uani 1 1 d . . .
H18A H 0.2848 0.3531 0.2062 0.089 Uiso 1 1 calc R . .
H18B H 0.2264 0.4117 0.2518 0.089 Uiso 1 1 calc R . .
C19 C 0.1956(5) 0.4120(4) 0.1461(3) 0.109(2) Uani 1 1 d . . .
H19A H 0.1369 0.4199 0.1500 0.131 Uiso 1 1 calc R . .
H19B H 0.2204 0.4687 0.1398 0.131 Uiso 1 1 calc R . .
C20 C 0.2129(5) 0.3596(6) 0.0871(4) 0.129(3) Uani 1 1 d . . .
H20A H 0.2665 0.3349 0.0924 0.194 Uiso 1 1 calc R . .
H20B H 0.2108 0.3941 0.0447 0.194 Uiso 1 1 calc R . .
H20C H 0.1731 0.3138 0.0840 0.194 Uiso 1 1 calc R . .
C21 C 0.1393(3) 0.1774(3) 0.3051(2) 0.0530(10) Uani 1 1 d . . .
H21A H 0.0837 0.1993 0.3028 0.064 Uiso 1 1 calc R . .
H21B H 0.1472 0.1401 0.2643 0.064 Uiso 1 1 calc R . .
C22 C 0.1474(3) 0.1244(4) 0.3692(3) 0.0825(17) Uani 1 1 d . . .
H22A H 0.1468 0.1616 0.4107 0.099 Uiso 1 1 calc R . .
H22B H 0.1992 0.0937 0.3684 0.099 Uiso 1 1 calc R . .
C23 C 0.0779(4) 0.0594(4) 0.3738(3) 0.096(2) Uani 1 1 d . . .
H23A H 0.0267 0.0908 0.3697 0.115 Uiso 1 1 calc R . .
H23B H 0.0816 0.0206 0.3334 0.115 Uiso 1 1 calc R . .
C24 C 0.0753(7) 0.0102(5) 0.4341(6) 0.164(4) Uani 1 1 d . . .
H24A H 0.1247 -0.0232 0.4381 0.247 Uiso 1 1 calc R . .
H24B H 0.0291 -0.0282 0.4319 0.247 Uiso 1 1 calc R . .
H24C H 0.0701 0.0475 0.4747 0.247 Uiso 1 1 calc R . .
C25 C 0.2824(2) 0.2232(3) 0.3049(3) 0.0591(12) Uani 1 1 d . . .
H25A H 0.3173 0.2742 0.3049 0.071 Uiso 1 1 calc R . .
H25B H 0.2896 0.1945 0.3503 0.071 Uiso 1 1 calc R . .
C26 C 0.3107(3) 0.1638(3) 0.2484(3) 0.0814(17) Uani 1 1 d . . .
H26A H 0.3083 0.1928 0.2028 0.098 Uiso 1 1 calc R . .
H26B H 0.2757 0.1130 0.2464 0.098 Uiso 1 1 calc R . .
C27 C 0.3962(3) 0.1374(4) 0.2645(4) 0.107(2) Uani 1 1 d . . .
H27A H 0.4304 0.1888 0.2660 0.128 Uiso 1 1 calc R . .
H27B H 0.3979 0.1107 0.3111 0.128 Uiso 1 1 calc R . .
C28 C 0.4292(4) 0.0778(5) 0.2138(5) 0.138(3) Uani 1 1 d . . .
H28A H 0.3967 0.0259 0.2131 0.208 Uiso 1 1 calc R . .
H28B H 0.4845 0.0636 0.2267 0.208 Uiso 1 1 calc R . .
H28C H 0.4285 0.1040 0.1676 0.208 Uiso 1 1 calc R . .
C29 C 0.1845(3) 0.3137(3) 0.3591(2) 0.0599(12) Uani 1 1 d . . .
H29A H 0.1998 0.2844 0.4027 0.072 Uiso 1 1 calc R . .
H29B H 0.2219 0.3620 0.3528 0.072 Uiso 1 1 calc R . .
C30 C 0.1018(3) 0.3487(4) 0.3676(3) 0.0824(16) Uani 1 1 d . A .
H30A H 0.0632 0.3009 0.3684 0.099 Uiso 1 1 calc R . .
H30B H 0.0887 0.3845 0.3267 0.099 Uiso 1 1 calc R . .
C31 C 0.0911(7) 0.4015(6) 0.4332(4) 0.152(4) Uani 1 1 d U . .
H31A H 0.1128 0.3673 0.4721 0.182 Uiso 0.620(13) 1 calc PR A 1
H31B H 0.1266 0.4517 0.4285 0.182 Uiso 0.620(13) 1 calc PR A 1
H31C H 0.0344 0.4193 0.4373 0.182 Uiso 0.380(13) 1 d PR A 2
H31D H 0.1048 0.3666 0.4744 0.182 Uiso 0.380(13) 1 d PR A 2
C32A C 0.0203(11) 0.4302(13) 0.4533(7) 0.232(11) Uani 0.620(13) 1 d PU A 1
H32A H 0.0278 0.4777 0.4856 0.279 Uiso 0.620(13) 1 calc PR A 1
H32B H -0.0092 0.3845 0.4764 0.279 Uiso 0.620(13) 1 calc PR A 1
H32C H -0.0101 0.4497 0.4126 0.279 Uiso 0.620(13) 1 calc PR A 1
C32B C 0.1407(8) 0.4742(15) 0.4316(8) 0.107(6) Uani 0.380(13) 1 d PU A 2
H32D H 0.1364 0.5015 0.3859 0.128 Uiso 0.380(13) 1 calc PR A 2
H32E H 0.1965 0.4573 0.4401 0.128 Uiso 0.380(13) 1 calc PR A 2
H32F H 0.1237 0.5142 0.4677 0.128 Uiso 0.380(13) 1 calc PR A 2
C33 C 0.1983(4) -0.4082(3) -0.0102(3) 0.0749(14) Uani 1 1 d D B .
O13 O 0.2618(3) -0.3497(2) -0.02443(19) 0.0870(12) Uani 1 1 d D B .
C34 C 0.3274(3) -0.0463(3) -0.1182(2) 0.0639(12) Uani 1 1 d D C .
O14 O 0.28946(19) -0.0701(2) -0.18069(16) 0.0697(9) Uani 1 1 d D C .
C35A C 0.2116(3) 0.1279(4) -0.0080(3) 0.0631(16) Uani 0.812(6) 1 d PDU D 3
O15A O 0.16356(19) 0.1006(2) -0.06687(17) 0.0502(10) Uani 0.812(6) 1 d PDU D 3
C35B C 0.1966(10) 0.1419(13) 0.0612(11) 0.051(5) Uani 0.188(6) 1 d PDU D 4
O15B O 0.1361(9) 0.1603(7) 0.0055(10) 0.062(5) Uani 0.188(6) 1 d PDU D 4

loop_
_atom_site_aniso_label
_atom_site_aniso_U_11
_atom_site_aniso_U_22
_atom_site_aniso_U_33
_atom_site_aniso_U_23
_atom_site_aniso_U_13
_atom_site_aniso_U_12
Pt1 0.02520(9) 0.02804(9) 0.02780(8) 0.00102(6) -0.01321(6) -0.00122(6)
Mo1 0.03339(16) 0.03760(16) 0.03068(14) 0.00108(12) -0.01660(11) 0.00237(12)
Mo2 0.03093(15) 0.03728(15) 0.02997(14) -0.00287(12) -0.01255(11) 0.00195(12)
Mo3 0.03150(16) 0.03322(15) 0.03526(15) 0.00005(12) -0.01534(12) 0.00353(11)
OC1 0.0275(11) 0.0344(11) 0.0287(11) -0.0037(9) -0.0167(9) -0.0016(9)
OC2 0.0273(11) 0.0385(12) 0.0292(11) -0.0003(9) -0.0110(9) 0.0005(9)
OC3 0.0325(12) 0.0302(11) 0.0338(11) 0.0059(9) -0.0130(9) -0.0017(9)
OB1 0.0410(15) 0.0469(14) 0.0328(12) 0.0042(10) -0.0083(10) 0.0032(11)
OB2 0.0384(13) 0.0334(12) 0.0365(12) 0.0002(10) -0.0156(10) -0.0024(10)
OB3 0.0286(12) 0.0414(13) 0.0365(12) -0.0034(10) -0.0157(9) 0.0032(10)
OT1 0.0431(15) 0.0514(15) 0.0402(14) -0.0067(11) -0.0215(11) 0.0002(12)
OT2 0.0446(15) 0.0453(14) 0.0385(13) 0.0068(11) -0.0140(11) 0.0040(11)
OT3 0.0443(15) 0.0448(14) 0.0395(13) -0.0074(11) -0.0179(11) 0.0038(11)
OT4 0.0400(14) 0.0546(15) 0.0344(12) -0.0010(11) -0.0069(10) 0.0060(12)
OT5 0.0482(15) 0.0370(13) 0.0392(13) 0.0032(10) -0.0151(11) 0.0055(11)
OT6 0.0369(14) 0.0456(14) 0.0454(14) -0.0042(11) -0.0111(11) 0.0064(11)
C0 0.076(3) 0.060(3) 0.055(2) 0.008(2) -0.028(2) -0.029(2)
N1 0.0477(19) 0.062(2) 0.0388(16) -0.0078(15) -0.0060(14) 0.0101(16)
C1 0.052(2) 0.069(3) 0.042(2) -0.003(2) -0.0070(18) 0.010(2)
C2 0.054(3) 0.071(3) 0.056(3) -0.012(2) 0.000(2) 0.000(2)
C3 0.076(3) 0.074(3) 0.057(3) -0.006(2) 0.008(2) -0.007(3)
C4 0.104(4) 0.072(3) 0.079(4) 0.005(3) 0.016(3) 0.001(3)
C5 0.057(3) 0.064(3) 0.043(2) -0.006(2) -0.0054(18) 0.014(2)
C6 0.080(3) 0.067(3) 0.048(2) -0.005(2) 0.003(2) 0.017(3)
C7 0.072(3) 0.069(3) 0.050(2) -0.007(2) -0.011(2) 0.023(2)
C8 0.120(5) 0.075(3) 0.052(3) 0.001(2) -0.020(3) 0.021(3)
C9 0.060(3) 0.076(3) 0.042(2) -0.014(2) -0.0099(19) 0.002(2)
C10 0.061(3) 0.107(4) 0.066(3) -0.003(3) -0.029(2) 0.007(3)
C11 0.089(4) 0.114(5) 0.079(4) 0.003(3) -0.041(3) -0.010(4)
C12 0.117(6) 0.179(8) 0.131(6) 0.027(6) -0.073(5) -0.028(6)
C13 0.041(2) 0.062(2) 0.044(2) -0.0097(19) -0.0022(16) 0.0101(19)
C14 0.046(2) 0.073(3) 0.048(2) -0.011(2) -0.0075(18) 0.008(2)
C15 0.045(2) 0.075(3) 0.059(3) -0.008(2) -0.004(2) 0.012(2)
C16 0.049(3) 0.118(5) 0.096(4) 0.018(4) 0.002(3) -0.004(3)
N2 0.0388(18) 0.0528(19) 0.0505(18) -0.0060(15) -0.0190(14) -0.0090(15)
C17 0.048(2) 0.067(3) 0.053(2) -0.001(2) -0.0196(19) -0.014(2)
C18 0.072(3) 0.074(3) 0.076(3) 0.013(3) -0.025(3) -0.023(3)
C19 0.145(6) 0.095(5) 0.087(4) 0.018(4) 0.002(4) -0.054(5)
C20 0.124(6) 0.141(7) 0.123(6) 0.039(6) -0.008(5) -0.015(5)
C21 0.048(2) 0.063(3) 0.048(2) -0.0055(19) -0.0160(18) -0.015(2)
C22 0.081(4) 0.084(4) 0.083(4) 0.028(3) -0.034(3) -0.032(3)
C23 0.114(5) 0.112(5) 0.062(3) 0.020(3) -0.017(3) -0.048(4)
C24 0.206(11) 0.123(7) 0.165(10) 0.011(6) -0.004(8) -0.052(7)
C25 0.041(2) 0.044(2) 0.092(3) -0.004(2) -0.022(2) -0.0120(18)
C26 0.055(3) 0.061(3) 0.128(5) -0.016(3) 0.006(3) -0.007(2)
C27 0.055(4) 0.080(4) 0.185(7) -0.028(4) 0.000(4) 0.009(3)
C28 0.090(5) 0.096(5) 0.229(10) -0.003(6) 0.018(6) 0.014(4)
C29 0.063(3) 0.062(3) 0.055(2) -0.017(2) -0.030(2) 0.002(2)
C30 0.073(4) 0.090(4) 0.084(4) -0.026(3) -0.012(3) 0.011(3)
C31 0.185(9) 0.148(7) 0.122(6) -0.078(6) -0.011(6) 0.047(7)
C32A 0.270(17) 0.33(2) 0.100(10) -0.043(12) -0.035(10) 0.244(18)
C32B 0.033(7) 0.225(16) 0.062(8) 0.002(11) -0.025(6) 0.034(8)
C33 0.103(4) 0.056(3) 0.066(3) -0.010(2) 0.000(3) 0.009(3)
O13 0.113(3) 0.077(2) 0.071(2) -0.0047(19) 0.005(2) 0.039(2)
C34 0.064(3) 0.075(3) 0.053(3) 0.000(2) -0.014(2) -0.001(2)
O14 0.060(2) 0.097(3) 0.0518(18) -0.0071(17) -0.0027(15) -0.0079(18)
C35A 0.050(3) 0.076(4) 0.064(3) 0.002(3) -0.010(3) -0.021(3)
O15A 0.0410(19) 0.057(2) 0.053(2) 0.0094(16) -0.0024(15) -0.0107(15)
C35B 0.037(10) 0.047(11) 0.068(13) 0.018(10) 0.011(8) -0.015(9)
O15B 0.046(9) 0.012(6) 0.130(13) -0.013(7) -0.025(8) -0.007(5)

loop_
_atom_type_symbol
_atom_type_description
_atom_type_scat_dispersion_real
_atom_type_scat_dispersion_imag
_atom_type_scat_source
C C -0.0020 0.0015 'International Tables Vol C Tables 4.2.6.8 and 6.1.1.4'
H H 0.0000 0.0000 'International Tables Vol C Tables 4.2.6.8 and 6.1.1.4'
Mo Mo -2.0030 0.6536 'International Tables Vol C Tables 4.2.6.8 and 6.1.1.4'
N N -0.0030 0.0031 'International Tables Vol C Tables 4.2.6.8 and 6.1.1.4'
O O -0.0041 0.0057 'International Tables Vol C Tables 4.2.6.8 and 6.1.1.4'
Pt Pt -1.7154 8.0098 'International Tables Vol C Tables 4.2.6.8 and 6.1.1.4'

loop_
_geom_angle_atom_site_label_1
_geom_angle_atom_site_label_2
_geom_angle_atom_site_label_3
_geom_angle
_geom_angle_site_symmetry_1
_geom_angle_site_symmetry_3
_geom_angle_publ_flag
OC3 Pt1 OC3 180.00(12) . 3 ?
OC3 Pt1 OC2 96.72(9) . 3 ?
OC3 Pt1 OC2 83.28(9) 3 3 ?
OC3 Pt1 OC2 83.28(9) . . ?
OC3 Pt1 OC2 96.72(9) 3 . ?
OC2 Pt1 OC2 180.00(14) 3 . ?
OC3 Pt1 OC1 98.52(9) . . ?
OC3 Pt1 OC1 81.48(9) 3 . ?
OC2 Pt1 OC1 100.56(9) 3 . ?
OC2 Pt1 OC1 79.44(9) . . ?
OC3 Pt1 OC1 81.48(9) . 3 ?
OC3 Pt1 OC1 98.52(9) 3 3 ?
OC2 Pt1 OC1 79.44(9) 3 3 ?
OC2 Pt1 OC1 100.56(9) . 3 ?
OC1 Pt1 OC1 180.00(16) . 3 ?
OT1 Mo1 OT2 105.81(12) . . ?
OT1 Mo1 OB1 102.30(12) . . ?
OT2 Mo1 OB1 93.92(11) . . ?
OT1 Mo1 OB3 97.33(11) . 3 ?
OT2 Mo1 OB3 97.70(11) . 3 ?
OB1 Mo1 OB3 153.50(9) . 3 ?
OT1 Mo1 OC1 99.36(11) . . ?
OT2 Mo1 OC1 154.27(10) . . ?
OB1 Mo1 OC1 75.32(9) . . ?
OB3 Mo1 OC1 84.12(9) 3 . ?
OT1 Mo1 OC3 164.38(11) . 3 ?
OT2 Mo1 OC3 86.59(10) . 3 ?
OB1 Mo1 OC3 85.95(9) . 3 ?
OB3 Mo1 OC3 71.13(8) 3 3 ?
OC1 Mo1 OC3 69.62(7) . 3 ?
OT1 Mo1 Mo2 96.72(9) . . ?
OT2 Mo1 Mo2 127.21(9) . . ?
OB1 Mo1 Mo2 34.02(7) . . ?
OB3 Mo1 Mo2 126.30(7) 3 . ?
OC1 Mo1 Mo2 42.47(6) . . ?
OC3 Mo1 Mo2 82.64(5) 3 . ?
OT3 Mo2 OT4 105.41(12) . . ?
OT3 Mo2 OB1 102.69(11) . . ?
OT4 Mo2 OB1 98.76(12) . . ?
OT3 Mo2 OB2 85.36(10) . . ?
OT4 Mo2 OB2 95.66(10) . . ?
OB1 Mo2 OB2 160.89(10) . . ?
OT3 Mo2 OC1 96.12(10) . . ?
OT4 Mo2 OC1 158.48(10) . . ?
OB1 Mo2 OC1 75.97(10) . . ?
OB2 Mo2 OC1 86.04(9) . . ?
OT3 Mo2 OC2 152.61(11) . . ?
OT4 Mo2 OC2 87.53(10) . . ?
OB1 Mo2 OC2 98.93(10) . . ?
OB2 Mo2 OC2 69.16(8) . . ?
OC1 Mo2 OC2 72.98(8) . . ?
OT3 Mo2 Mo1 95.01(8) . . ?
OT4 Mo2 Mo1 133.29(9) . . ?
OB1 Mo2 Mo1 35.03(8) . . ?
OB2 Mo2 Mo1 128.02(7) . . ?
OC1 Mo2 Mo1 42.13(6) . . ?
OC2 Mo2 Mo1 93.09(6) . . ?
OT6 Mo3 OT5 104.60(12) . . ?
OT6 Mo3 OB3 102.26(11) . . ?
OT5 Mo3 OB3 102.48(11) . . ?
OT6 Mo3 OB2 99.74(11) . . ?
OT5 Mo3 OB2 87.52(10) . . ?
OB3 Mo3 OB2 152.55(9) . . ?
OT6 Mo3 OC2 97.69(11) . . ?
OT5 Mo3 OC2 151.79(10) . . ?
OB3 Mo3 OC2 89.21(9) . . ?
OB2 Mo3 OC2 71.67(8) . . ?
OT6 Mo3 OC3 169.69(10) . . ?
OT5 Mo3 OC3 85.67(10) . . ?
OB3 Mo3 OC3 74.07(9) . . ?
OB2 Mo3 OC3 81.40(8) . . ?
OC2 Mo3 OC3 72.84(8) . . ?
Pt1 OC1 Mo1 109.39(10) . . ?
Pt1 OC1 Mo2 104.10(9) . . ?
Mo1 OC1 Mo2 95.40(9) . . ?
Pt1 OC2 Mo3 106.33(10) . . ?
Pt1 OC2 Mo2 103.27(9) . . ?
Mo3 OC2 Mo2 106.11(10) . . ?
Pt1 OC3 Mo3 96.70(9) . . ?
Pt1 OC3 Mo1 99.02(9) . 3 ?
Mo3 OC3 Mo1 88.90(7) . 3 ?
Mo2 OB1 Mo1 110.95(13) . . ?
C0 OB2 Mo3 125.8(2) . . ?
C0 OB2 Mo2 125.1(2) . . ?
Mo3 OB2 Mo2 108.60(10) . . ?
Mo3 OB3 Mo1 122.69(12) . 3 ?
OB2 C0 H0A 109.5 . . ?
OB2 C0 H0B 109.5 . . ?
H0A C0 H0B 109.5 . . ?
OB2 C0 H0C 109.5 . . ?
H0A C0 H0C 109.5 . . ?
H0B C0 H0C 109.5 . . ?
C1 N1 C13 111.7(3) . . ?
C1 N1 C9 111.7(3) . . ?
C13 N1 C9 105.4(3) . . ?
C1 N1 C5 105.7(3) . . ?
C13 N1 C5 111.3(3) . . ?
C9 N1 C5 111.2(3) . . ?
N1 C1 C2 116.1(3) . . ?
N1 C1 H1A 108.3 . . ?
C2 C1 H1A 108.3 . . ?
N1 C1 H1B 108.3 . . ?
C2 C1 H1B 108.3 . . ?
H1A C1 H1B 107.4 . . ?
C1 C2 C3 109.3(4) . . ?
C1 C2 H2A 109.8 . . ?
C3 C2 H2A 109.8 . . ?
C1 C2 H2B 109.8 . . ?
C3 C2 H2B 109.8 . . ?
H2A C2 H2B 108.3 . . ?
C2 C3 C4 112.4(4) . . ?
C2 C3 H3A 109.1 . . ?
C4 C3 H3A 109.1 . . ?
C2 C3 H3B 109.1 . . ?
C4 C3 H3B 109.1 . . ?
H3A C3 H3B 107.8 . . ?
C3 C4 H4A 109.5 . . ?
C3 C4 H4B 109.5 . . ?
H4A C4 H4B 109.5 . . ?
C3 C4 H4C 109.5 . . ?
H4A C4 H4C 109.5 . . ?
H4B C4 H4C 109.5 . . ?
C6 C5 N1 115.4(3) . . ?
C6 C5 H5A 108.4 . . ?
N1 C5 H5A 108.4 . . ?
C6 C5 H5B 108.4 . . ?
N1 C5 H5B 108.4 . . ?
H5A C5 H5B 107.5 . . ?
C5 C6 C7 108.7(4) . . ?
C5 C6 H6A 110.0 . . ?
C7 C6 H6A 110.0 . . ?
C5 C6 H6B 110.0 . . ?
C7 C6 H6B 110.0 . . ?
H6A C6 H6B 108.3 . . ?
C8 C7 C6 112.9(4) . . ?
C8 C7 H7A 109.0 . . ?
C6 C7 H7A 109.0 . . ?
C8 C7 H7B 109.0 . . ?
C6 C7 H7B 109.0 . . ?
H7A C7 H7B 107.8 . . ?
C7 C8 H8A 109.5 . . ?
C7 C8 H8B 109.5 . . ?
H8A C8 H8B 109.5 . . ?
C7 C8 H8C 109.5 . . ?
H8A C8 H8C 109.5 . . ?
H8B C8 H8C 109.5 . . ?
C10 C9 N1 116.1(4) . . ?
C10 C9 H9A 108.3 . . ?
N1 C9 H9A 108.3 . . ?
C10 C9 H9B 108.3 . . ?
N1 C9 H9B 108.3 . . ?
H9A C9 H9B 107.4 . . ?
C9 C10 C11 109.9(5) . . ?
C9 C10 H10A 109.7 . . ?
C11 C10 H10A 109.7 . . ?
C9 C10 H10B 109.7 . . ?
C11 C10 H10B 109.7 . . ?
H10A C10 H10B 108.2 . . ?
C12 C11 C10 115.8(6) . . ?
C12 C11 H11A 108.3 . . ?
C10 C11 H11A 108.3 . . ?
C12 C11 H11B 108.3 . . ?
C10 C11 H11B 108.3 . . ?
H11A C11 H11B 107.4 . . ?
C11 C12 H12A 109.5 . . ?
C11 C12 H12B 109.5 . . ?
H12A C12 H12B 109.5 . . ?
C11 C12 H12C 109.5 . . ?
H12A C12 H12C 109.5 . . ?
H12B C12 H12C 109.5 . . ?
N1 C13 C14 115.2(3) . . ?
N1 C13 H13A 108.5 . . ?
C14 C13 H13A 108.5 . . ?
N1 C13 H13B 108.5 . . ?
C14 C13 H13B 108.5 . . ?
H13A C13 H13B 107.5 . . ?
C13 C14 C15 111.5(3) . . ?
C13 C14 H14A 109.3 . . ?
C15 C14 H14A 109.3 . . ?
C13 C14 H14B 109.3 . . ?
C15 C14 H14B 109.3 . . ?
H14A C14 H14B 108.0 . . ?
C16 C15 C14 112.0(4) . . ?
C16 C15 H15A 109.2 . . ?
C14 C15 H15A 109.2 . . ?
C16 C15 H15B 109.2 . . ?
C14 C15 H15B 109.2 . . ?
H15A C15 H15B 107.9 . . ?
C15 C16 H16A 109.5 . . ?
C15 C16 H16B 109.5 . . ?
H16A C16 H16B 109.5 . . ?
C15 C16 H16C 109.5 . . ?
H16A C16 H16C 109.5 . . ?
H16B C16 H16C 109.5 . . ?
C17 N2 C21 106.0(3) . . ?
C17 N2 C25 112.8(4) . . ?
C21 N2 C25 110.9(3) . . ?
C17 N2 C29 111.6(3) . . ?
C21 N2 C29 110.8(3) . . ?
C25 N2 C29 104.9(3) . . ?
N2 C17 C18 115.0(3) . . ?
N2 C17 H17A 108.5 . . ?
C18 C17 H17A 108.5 . . ?
N2 C17 H17B 108.5 . . ?
C18 C17 H17B 108.5 . . ?
H17A C17 H17B 107.5 . . ?
C17 C18 C19 108.9(4) . . ?
C17 C18 H18A 109.9 . . ?
C19 C18 H18A 109.9 . . ?
C17 C18 H18B 109.9 . . ?
C19 C18 H18B 109.9 . . ?
H18A C18 H18B 108.3 . . ?
C20 C19 C18 110.2(7) . . ?
C20 C19 H19A 109.6 . . ?
C18 C19 H19A 109.6 . . ?
C20 C19 H19B 109.6 . . ?
C18 C19 H19B 109.6 . . ?
H19A C19 H19B 108.1 . . ?
C19 C20 H20A 109.5 . . ?
C19 C20 H20B 109.5 . . ?
H20A C20 H20B 109.5 . . ?
C19 C20 H20C 109.5 . . ?
H20A C20 H20C 109.5 . . ?
H20B C20 H20C 109.5 . . ?
C22 C21 N2 116.3(3) . . ?
C22 C21 H21A 108.2 . . ?
N2 C21 H21A 108.2 . . ?
C22 C21 H21B 108.2 . . ?
N2 C21 H21B 108.2 . . ?
H21A C21 H21B 107.4 . . ?
C21 C22 C23 110.5(4) . . ?
C21 C22 H22A 109.5 . . ?
C23 C22 H22A 109.5 . . ?
C21 C22 H22B 109.5 . . ?
C23 C22 H22B 109.5 . . ?
H22A C22 H22B 108.1 . . ?
C24 C23 C22 116.1(6) . . ?
C24 C23 H23A 108.3 . . ?
C22 C23 H23A 108.3 . . ?
C24 C23 H23B 108.3 . . ?
C22 C23 H23B 108.3 . . ?
H23A C23 H23B 107.4 . . ?
C23 C24 H24A 109.5 . . ?
C23 C24 H24B 109.5 . . ?
H24A C24 H24B 109.5 . . ?
C23 C24 H24C 109.5 . . ?
H24A C24 H24C 109.5 . . ?
H24B C24 H24C 109.5 . . ?
C26 C25 N2 115.5(4) . . ?
C26 C25 H25A 108.4 . . ?
N2 C25 H25A 108.4 . . ?
C26 C25 H25B 108.4 . . ?
N2 C25 H25B 108.4 . . ?
H25A C25 H25B 107.5 . . ?
C25 C26 C27 108.6(5) . . ?
C25 C26 H26A 110.0 . . ?
C27 C26 H26A 110.0 . . ?
C25 C26 H26B 110.0 . . ?
C27 C26 H26B 110.0 . . ?
H26A C26 H26B 108.4 . . ?
C28 C27 C26 113.3(6) . . ?
C28 C27 H27A 108.9 . . ?
C26 C27 H27A 108.9 . . ?
C28 C27 H27B 108.9 . . ?
C26 C27 H27B 108.9 . . ?
H27A C27 H27B 107.7 . . ?
C27 C28 H28A 109.5 . . ?
C27 C28 H28B 109.5 . . ?
H28A C28 H28B 109.5 . . ?
C27 C28 H28C 109.5 . . ?
H28A C28 H28C 109.5 . . ?
H28B C28 H28C 109.5 . . ?
C30 C29 N2 115.9(3) . . ?
C30 C29 H29A 108.3 . . ?
N2 C29 H29A 108.3 . . ?
C30 C29 H29B 108.3 . . ?
N2 C29 H29B 108.3 . . ?
H29A C29 H29B 107.4 . . ?
C29 C30 C31 113.7(6) . . ?
C29 C30 H30A 108.8 . . ?
C31 C30 H30A 108.8 . . ?
C29 C30 H30B 108.8 . . ?
C31 C30 H30B 108.8 . . ?
H30A C30 H30B 107.7 . . ?
C32A C31 C32B 104.7(14) . . ?
C32A C31 C30 122.3(11) . . ?
C32B C31 C30 110.7(11) . . ?
C32A C31 H31A 106.7 . . ?
C32B C31 H31A 104.2 . . ?
C30 C31 H31A 106.7 . . ?
C32A C31 H31B 106.7 . . ?
C32B C31 H31B 4.0 . . ?
C30 C31 H31B 106.7 . . ?
H31A C31 H31B 106.6 . . ?
C32A C31 H31C 13.2 . . ?
C32B C31 H31C 109.5 . . ?
C30 C31 H31C 109.5 . . ?
H31A C31 H31C 116.1 . . ?
H31B C31 H31C 110.7 . . ?
C32A C31 H31D 99.1 . . ?
C32B C31 H31D 109.5 . . ?
C30 C31 H31D 109.5 . . ?
H31A C31 H31D 8.1 . . ?
H31B C31 H31D 112.3 . . ?
H31C C31 H31D 108.1 . . ?
C31 C32A H31C 32.1 . . ?
C31 C32A H32A 109.5 . . ?
H31C C32A H32A 134.5 . . ?
C31 C32A H32B 109.5 . . ?
H31C C32A H32B 108.2 . . ?
C31 C32A H32C 109.5 . . ?
H31C C32A H32C 80.5 . . ?
C31 C32B H32D 109.5 . . ?
C31 C32B H32E 109.5 . . ?
H32D C32B H32E 109.5 . . ?
C31 C32B H32F 109.5 . . ?
H32D C32B H32F 109.5 . . ?
H32E C32B H32F 109.5 . . ?

loop_
_geom_bond_atom_site_label_1
_geom_bond_atom_site_label_2
_geom_bond_distance
_geom_bond_site_symmetry_2
_geom_bond_publ_flag
Pt1 OC3 2.000(2) . ?
Pt1 OC3 2.000(2) 3 ?
Pt1 OC2 2.009(2) 3 ?
Pt1 OC2 2.009(2) . ?
Pt1 OC1 2.0103(19) . ?
Pt1 OC1 2.0103(19) 3 ?
Mo1 OT1 1.710(2) . ?
Mo1 OT2 1.715(2) . ?
Mo1 OB1 1.946(3) . ?
Mo1 OB3 1.973(2) 3 ?
Mo1 OC1 2.133(2) . ?
Mo1 OC3 2.432(2) 3 ?
Mo1 Mo2 3.1661(4) . ?
Mo2 OT3 1.713(2) . ?
Mo2 OT4 1.725(2) . ?
Mo2 OB1 1.897(2) . ?
Mo2 OB2 2.123(2) . ?
Mo2 OC1 2.147(2) . ?
Mo2 OC2 2.172(2) . ?
Mo3 OT6 1.713(3) . ?
Mo3 OT5 1.719(2) . ?
Mo3 OB3 1.866(2) . ?
Mo3 OB2 2.072(2) . ?
Mo3 OC2 2.091(2) . ?
Mo3 OC3 2.379(2) . ?
OC3 Mo1 2.432(2) 3 ?
OB2 C0 1.407(5) . ?
OB3 Mo1 1.973(2) 3 ?
C0 H0A 0.9800 . ?
C0 H0B 0.9800 . ?
C0 H0C 0.9800 . ?
N1 C1 1.510(5) . ?
N1 C13 1.514(5) . ?
N1 C9 1.522(5) . ?
N1 C5 1.528(5) . ?
C1 C2 1.515(6) . ?
C1 H1A 0.9900 . ?
C1 H1B 0.9900 . ?
C2 C3 1.529(6) . ?
C2 H2A 0.9900 . ?
C2 H2B 0.9900 . ?
C3 C4 1.530(7) . ?
C3 H3A 0.9900 . ?
C3 H3B 0.9900 . ?
C4 H4A 0.9800 . ?
C4 H4B 0.9800 . ?
C4 H4C 0.9800 . ?
C5 C6 1.510(6) . ?
C5 H5A 0.9900 . ?
C5 H5B 0.9900 . ?
C6 C7 1.548(7) . ?
C6 H6A 0.9900 . ?
C6 H6B 0.9900 . ?
C7 C8 1.515(7) . ?
C7 H7A 0.9900 . ?
C7 H7B 0.9900 . ?
C8 H8A 0.9800 . ?
C8 H8B 0.9800 . ?
C8 H8C 0.9800 . ?
C9 C10 1.510(6) . ?
C9 H9A 0.9900 . ?
C9 H9B 0.9900 . ?
C10 C11 1.523(7) . ?
C10 H10A 0.9900 . ?
C10 H10B 0.9900 . ?
C11 C12 1.454(8) . ?
C11 H11A 0.9900 . ?
C11 H11B 0.9900 . ?
C12 H12A 0.9800 . ?
C12 H12B 0.9800 . ?
C12 H12C 0.9800 . ?
C13 C14 1.514(5) . ?
C13 H13A 0.9900 . ?
C13 H13B 0.9900 . ?
C14 C15 1.528(6) . ?
C14 H14A 0.9900 . ?
C14 H14B 0.9900 . ?
C15 C16 1.502(7) . ?
C15 H15A 0.9900 . ?
C15 H15B 0.9900 . ?
C16 H16A 0.9800 . ?
C16 H16B 0.9800 . ?
C16 H16C 0.9800 . ?
N2 C17 1.505(5) . ?
N2 C21 1.513(5) . ?
N2 C25 1.514(5) . ?
N2 C29 1.521(5) . ?
C17 C18 1.518(6) . ?
C17 H17A 0.9900 . ?
C17 H17B 0.9900 . ?
C18 C19 1.543(8) . ?
C18 H18A 0.9900 . ?
C18 H18B 0.9900 . ?
C19 C20 1.432(10) . ?
C19 H19A 0.9900 . ?
C19 H19B 0.9900 . ?
C20 H20A 0.9800 . ?
C20 H20B 0.9800 . ?
C20 H20C 0.9800 . ?
C21 C22 1.494(6) . ?
C21 H21A 0.9900 . ?
C21 H21B 0.9900 . ?
C22 C23 1.546(7) . ?
C22 H22A 0.9900 . ?
C22 H22B 0.9900 . ?
C23 C24 1.395(10) . ?
C23 H23A 0.9900 . ?
C23 H23B 0.9900 . ?
C24 H24A 0.9800 . ?
C24 H24B 0.9800 . ?
C24 H24C 0.9800 . ?
C25 C26 1.511(7) . ?
C25 H25A 0.9900 . ?
C25 H25B 0.9900 . ?
C26 C27 1.517(7) . ?
C26 H26A 0.9900 . ?
C26 H26B 0.9900 . ?
C27 C28 1.461(9) . ?
C27 H27A 0.9900 . ?
C27 H27B 0.9900 . ?
C28 H28A 0.9800 . ?
C28 H28B 0.9800 . ?
C28 H28C 0.9800 . ?
C29 C30 1.495(7) . ?
C29 H29A 0.9900 . ?
C29 H29B 0.9900 . ?
C30 C31 1.522(8) . ?
C30 H30A 0.9900 . ?
C30 H30B 0.9900 . ?
C31 C32A 1.323(15) . ?
C31 C32B 1.41(2) . ?
C31 H31A 0.9900 . ?
C31 H31B 0.9900 . ?
C31 H31C 0.9900 . ?
C31 H31D 0.9900 . ?
C32A H31C 0.4242 . ?
C32A H32A 0.9800 . ?
C32A H32B 0.9800 . ?
C32A H32C 0.9800 . ?
C32B H32D 0.9800 . ?
C32B H32E 0.9800 . ?
C32B H32F 0.9800 . ?
C33 O13 1.430(7) . ?
C34 O14 1.407(5) . ?
C35A O15A 1.450(6) . ?
C35B O15B 1.50(2) . ?
